data_4083339
loop_
_publ_author_name
'Annibale, Vincent T.'
'Song, Datong'

_publ_section_title
;
 Reaction of Dinuclear Rhodium 4,5-Diazafluorenyl-9-Carboxylate Complexes
 with H2and CO2
;
_journal_issue 11
_journal_name_full Organometallics
_journal_page_first 2776
_journal_paper_doi 10.1021/om500278a
_journal_volume 33
_journal_year 2014
_chemical_formula_sum 'C84 H68 N2 O2 P4 Rh2'
_chemical_formula_weight 1467.10
_chemical_name_systematic
;
 ?
;
_space_group_crystal_system triclinic
_space_group_IT_number 2
_space_group_name_Hall '-P 1'
_space_group_name_H-M_alt 'P -1'
_symmetry_space_group_name_Hall '-P 1'
_symmetry_space_group_name_H-M 'P -1'
_atom_sites_solution_hydrogens mixed
_audit_creation_method SHELXL-2013
_cell_angle_alpha 74.982(2)
_cell_angle_beta 78.300(2)
_cell_angle_gamma 62.386(2)
_cell_formula_units_Z 2
_cell_length_a 15.0428(6)
_cell_length_b 15.4311(5)
_cell_length_c 17.7863(6)
_cell_measurement_reflns_used 59566
_cell_measurement_temperature 150(2)
_cell_measurement_theta_max 27.563
_cell_measurement_theta_min 1.623
_cell_volume 3516.9(2)
_computing_structure_refinement 'SHELXL-2013 (Sheldrick, 2013)'
_diffrn_ambient_temperature 150(2)
_diffrn_measured_fraction_theta_full 0.999
_diffrn_measured_fraction_theta_max 0.993
_diffrn_radiation_type MoK\a
_diffrn_radiation_wavelength 0.71073
_diffrn_reflns_av_R_equivalents 0.0420
_diffrn_reflns_av_unetI/netI 0.0468
_diffrn_reflns_Laue_measured_fraction_full 0.999
_diffrn_reflns_Laue_measured_fraction_max 0.993
_diffrn_reflns_limit_h_max 19
_diffrn_reflns_limit_h_min -19
_diffrn_reflns_limit_k_max 19
_diffrn_reflns_limit_k_min -20
_diffrn_reflns_limit_l_max 22
_diffrn_reflns_limit_l_min -23
_diffrn_reflns_number 59566
_diffrn_reflns_point_group_measured_fraction_full 0.999
_diffrn_reflns_point_group_measured_fraction_max 0.993
_diffrn_reflns_theta_full 25.242
_diffrn_reflns_theta_max 27.563
_diffrn_reflns_theta_min 1.623
_exptl_absorpt_coefficient_mu 0.610
_exptl_absorpt_correction_T_max 0.7456
_exptl_absorpt_correction_T_min 0.6157
_exptl_absorpt_correction_type multi-scan
_exptl_absorpt_process_details 'Bruker Apex 2'
_exptl_crystal_colour orange
_exptl_crystal_density_diffrn 1.385
_exptl_crystal_description block
_exptl_crystal_F_000 1504
_exptl_crystal_size_max 0.250
_exptl_crystal_size_mid 0.250
_exptl_crystal_size_min 0.200
_platon_squeeze_details
;
;
_refine_diff_density_max 0.692
_refine_diff_density_min -0.384
_refine_diff_density_rms 0.073
_refine_ls_extinction_method none
_refine_ls_goodness_of_fit_ref 1.041
_refine_ls_hydrogen_treatment mixed
_refine_ls_matrix_type full
_refine_ls_number_parameters 855
_refine_ls_number_reflns 16152
_refine_ls_number_restraints 0
_refine_ls_restrained_S_all 1.041
_refine_ls_R_factor_all 0.0497
_refine_ls_R_factor_gt 0.0337
_refine_ls_shift/su_max 0.002
_refine_ls_shift/su_mean 0.000
_refine_ls_structure_factor_coef Fsqd
_refine_ls_weighting_details 'w=1/[\s^2^(Fo^2^)+(0.0368P)^2^] where P=(Fo^2^+2Fc^2^)/3'
_refine_ls_weighting_scheme calc
_refine_ls_wR_factor_gt 0.0735
_refine_ls_wR_factor_ref 0.0780
_reflns_Friedel_coverage 0.000
_reflns_number_gt 12579
_reflns_number_total 16152
_reflns_threshold_expression 'I > 2\s(I)'
_cod_data_source_file om500278a_si_002.cif
_cod_data_source_block 5(toluene)
_cod_depositor_comments
;
The following automatic conversions were performed:

'_exptl_absorpt_correction_type' value 'Multi-Scan' changed to
'multi-scan' according to
/usr/data/users/saulius/crontab/automatic-downloads/rss-feeds/ACS/lib/dictionaries/cif_core.dic
dictionary named 'cif_core.dic' version 2.4.2 from 2011-04-26.

Automatic conversion script
Id: cif_fix_values 2281 2013-09-26 08:29:07Z andrius 

 Adding full bibliography for 4083337--4083339.cif.
;
_cod_database_code 4083339
_shelx_space_group_comment
;
The symmetry employed for this shelxl refinement is uniquely defined
by the following loop, which should always be used as a source of
symmetry information in preference to the above space-group names.
They are only intended as comments.
;
_shelx_estimated_absorpt_t_min 0.862
_shelx_estimated_absorpt_t_max 0.888
_shelxl_version_number 2013-4

loop_
_space_group_symop_operation_xyz
'x, y, z'
'-x, -y, -z'

loop_
_atom_site_label
_atom_site_type_symbol
_atom_site_fract_x
_atom_site_fract_y
_atom_site_fract_z
_atom_site_U_iso_or_equiv
_atom_site_adp_type
_atom_site_occupancy
_atom_site_site_symmetry_order
_atom_site_calc_flag
_atom_site_refinement_flags_posn
_atom_site_refinement_flags_adp
Rh2 Rh 0.82443(2) 0.40252(2) 0.59680(2) 0.01887(5) Uani 1 1 d . .
Rh1 Rh 0.39807(2) 0.88646(2) 0.85596(2) 0.01869(5) Uani 1 1 d . .
H1A H 0.3149(19) 0.9781(18) 0.8401(15) 0.047(8) Uiso 1 1 d . .
H2A H 0.3959(17) 0.9194(16) 0.9275(13) 0.029(6) Uiso 1 1 d . .
P1 P 0.47130(4) 0.99101(4) 0.80108(3) 0.02021(12) Uani 1 1 d . .
P2 P 0.29844(4) 0.80886(4) 0.92489(3) 0.01912(12) Uani 1 1 d . .
P3 P 0.81134(4) 0.37272(4) 0.48664(3) 0.02195(13) Uani 1 1 d . .
P4 P 0.97339(4) 0.27664(4) 0.61685(3) 0.02167(13) Uani 1 1 d . .
O1 O 0.68183(11) 0.52551(10) 0.60937(8) 0.0226(3) Uani 1 1 d . .
O2 O 0.78881(11) 0.46811(10) 0.69749(8) 0.0226(3) Uani 1 1 d . .
N1 N 0.40895(13) 0.83281(12) 0.74850(10) 0.0183(4) Uani 1 1 d . .
N2 N 0.53912(13) 0.74917(12) 0.87204(10) 0.0201(4) Uani 1 1 d . .
C4 C 0.53850(16) 0.68751(14) 0.69152(12) 0.0178(4) Uani 1 1 d . .
C5 C 0.49619(15) 0.74909(14) 0.74827(12) 0.0177(4) Uani 1 1 d . .
C6 C 0.56003(16) 0.70912(14) 0.80806(12) 0.0181(4) Uani 1 1 d . .
C3 C 0.48082(16) 0.71704(15) 0.62887(12) 0.0218(5) Uani 1 1 d . .
H3 H 0.5032 0.6805 0.5878 0.026 Uiso 1 1 calc R U
C8 C 0.71760(18) 0.57595(16) 0.84383(14) 0.0274(5) Uani 1 1 d . .
H8 H 0.7784 0.5186 0.8358 0.033 Uiso 1 1 calc R U
C7 C 0.64620(16) 0.62301(15) 0.78889(12) 0.0197(5) Uani 1 1 d . .
C1 C 0.35652(16) 0.85787(15) 0.68818(13) 0.0226(5) Uani 1 1 d . .
H1 H 0.2942 0.9160 0.6850 0.027 Uiso 1 1 calc R U
C10 C 0.60768(19) 0.70092(17) 0.92350(14) 0.0297(5) Uani 1 1 d . .
H10 H 0.5962 0.7247 0.9704 0.036 Uiso 1 1 calc R U
C2 C 0.38975(17) 0.80167(16) 0.62912(13) 0.0258(5) Uani 1 1 d . .
H2 H 0.3486 0.8222 0.5879 0.031 Uiso 1 1 calc R U
C9 C 0.6964(2) 0.61591(18) 0.91016(15) 0.0354(6) Uani 1 1 d . .
H9 H 0.7437 0.5846 0.9481 0.042 Uiso 1 1 calc R U
C11 C 0.63355(15) 0.60841(14) 0.71611(12) 0.0179(4) Uani 1 1 d . .
C12 C 0.70261(16) 0.53236(14) 0.67358(12) 0.0196(5) Uani 1 1 d . .
C19 C 0.46467(18) 1.03402(15) 0.69521(13) 0.0228(5) Uani 1 1 d . .
C20 C 0.54620(18) 1.03285(17) 0.64121(14) 0.0277(5) Uani 1 1 d . .
H20 H 0.6111 1.0070 0.6584 0.033 Uiso 1 1 calc R U
C13 C 0.60490(17) 0.94005(15) 0.81458(13) 0.0235(5) Uani 1 1 d . .
C18 C 0.6386(2) 0.97355(18) 0.86319(14) 0.0336(6) Uani 1 1 d . .
H18 H 0.5923 1.0275 0.8881 0.040 Uiso 1 1 calc R U
C14 C 0.67408(18) 0.85995(17) 0.77941(15) 0.0323(6) Uani 1 1 d . .
H14 H 0.6517 0.8356 0.7467 0.039 Uiso 1 1 calc R U
C24 C 0.37103(18) 1.07231(16) 0.66829(14) 0.0278(5) Uani 1 1 d . .
H24 H 0.3147 1.0730 0.7043 0.033 Uiso 1 1 calc R U
C23 C 0.35836(19) 1.10950(18) 0.58963(14) 0.0323(6) Uani 1 1 d . .
H23 H 0.2936 1.1359 0.5721 0.039 Uiso 1 1 calc R U
C15 C 0.7745(2) 0.81594(19) 0.79169(16) 0.0408(7) Uani 1 1 d . .
H15 H 0.8211 0.7619 0.7670 0.049 Uiso 1 1 calc R U
C22 C 0.4393(2) 1.10841(17) 0.53680(14) 0.0327(6) Uani 1 1 d . .
H22 H 0.4304 1.1346 0.4829 0.039 Uiso 1 1 calc R U
C21 C 0.5329(2) 1.06934(19) 0.56223(14) 0.0339(6) Uani 1 1 d . .
H21 H 0.5891 1.0672 0.5256 0.041 Uiso 1 1 calc R U
C17 C 0.7401(2) 0.9282(2) 0.87554(17) 0.0450(7) Uani 1 1 d . .
H17 H 0.7629 0.9513 0.9089 0.054 Uiso 1 1 calc R U
C16 C 0.8079(2) 0.8499(2) 0.83976(17) 0.0455(7) Uani 1 1 d . .
H16 H 0.8772 0.8194 0.8481 0.055 Uiso 1 1 calc R U
C25 C 0.41678(17) 1.10929(15) 0.83539(13) 0.0219(5) Uani 1 1 d . .
C27 C 0.3216(2) 1.21034(18) 0.93322(15) 0.0366(6) Uani 1 1 d . .
H27 H 0.2848 1.2167 0.9833 0.044 Uiso 1 1 calc R U
C26 C 0.36114(19) 1.12037(16) 0.90751(14) 0.0299(6) Uani 1 1 d . .
H26 H 0.3499 1.0661 0.9398 0.036 Uiso 1 1 calc R U
C30 C 0.43071(19) 1.19021(16) 0.78922(14) 0.0315(6) Uani 1 1 d . .
H30 H 0.4690 1.1839 0.7397 0.038 Uiso 1 1 calc R U
C29 C 0.3898(2) 1.28003(18) 0.81403(15) 0.0403(7) Uani 1 1 d . .
H29 H 0.3992 1.3351 0.7812 0.048 Uiso 1 1 calc R U
C28 C 0.3357(2) 1.29000(17) 0.88610(15) 0.0363(6) Uani 1 1 d . .
H28 H 0.3081 1.3516 0.9033 0.044 Uiso 1 1 calc R U
C31 C 0.16184(17) 0.87783(16) 0.91992(13) 0.0242(5) Uani 1 1 d . .
C36 C 0.0987(2) 0.8327(2) 0.95423(18) 0.0528(9) Uani 1 1 d . .
H36 H 0.1269 0.7648 0.9796 0.063 Uiso 1 1 calc R U
C34 C -0.0464(2) 0.9819(2) 0.91460(16) 0.0409(7) Uani 1 1 d . .
H34 H -0.1173 1.0177 0.9131 0.049 Uiso 1 1 calc R U
C32 C 0.1177(2) 0.97536(18) 0.88155(17) 0.0429(7) Uani 1 1 d . .
H32 H 0.1590 1.0080 0.8561 0.051 Uiso 1 1 calc R U
C35 C -0.0044(2) 0.8845(2) 0.95226(18) 0.0573(9) Uani 1 1 d . .
H35 H -0.0465 0.8525 0.9771 0.069 Uiso 1 1 calc R U
C33 C 0.0147(2) 1.0264(2) 0.8794(2) 0.0545(9) Uani 1 1 d . .
H33 H -0.0139 1.0938 0.8529 0.065 Uiso 1 1 calc R U
C38 C 0.41542(18) 0.60885(16) 0.91312(14) 0.0292(5) Uani 1 1 d . .
H38 H 0.4515 0.6065 0.9523 0.035 Uiso 1 1 calc R U
C37 C 0.33023(17) 0.69578(15) 0.88957(13) 0.0222(5) Uani 1 1 d . .
C39 C 0.4479(2) 0.52590(17) 0.87990(16) 0.0376(6) Uani 1 1 d . .
H39 H 0.5046 0.4664 0.8975 0.045 Uiso 1 1 calc R U
C42 C 0.2807(2) 0.69810(18) 0.83115(15) 0.0345(6) Uani 1 1 d . .
H42 H 0.2228 0.7567 0.8141 0.041 Uiso 1 1 calc R U
C40 C 0.3984(2) 0.52965(19) 0.82190(17) 0.0455(7) Uani 1 1 d . .
H40 H 0.4216 0.4731 0.7986 0.055 Uiso 1 1 calc R U
C41 C 0.3152(2) 0.6147(2) 0.79711(18) 0.0480(7) Uani 1 1 d . .
H41 H 0.2812 0.6169 0.7567 0.058 Uiso 1 1 calc R U
C43 C 0.31055(16) 0.76497(15) 1.03040(13) 0.0212(5) Uani 1 1 d . .
C44 C 0.3374(2) 0.81267(19) 1.07090(14) 0.0344(6) Uani 1 1 d . .
H44 H 0.3523 0.8668 1.0435 0.041 Uiso 1 1 calc R U
C45 C 0.3433(2) 0.7830(2) 1.15136(15) 0.0443(7) Uani 1 1 d . .
H45 H 0.3614 0.8171 1.1785 0.053 Uiso 1 1 calc R U
C47 C 0.29678(18) 0.65509(17) 1.15213(14) 0.0325(6) Uani 1 1 d . .
H47 H 0.2832 0.6003 1.1799 0.039 Uiso 1 1 calc R U
C48 C 0.29008(18) 0.68490(16) 1.07171(14) 0.0286(5) Uani 1 1 d . .
H48 H 0.2716 0.6507 1.0449 0.034 Uiso 1 1 calc R U
C49 C 0.69358(17) 0.46679(16) 0.44481(13) 0.0249(5) Uani 1 1 d . .
C53 C 0.54497(19) 0.52175(19) 0.37971(16) 0.0384(6) Uani 1 1 d . .
H53 H 0.5003 0.5065 0.3606 0.046 Uiso 1 1 calc R U
C54 C 0.62903(18) 0.44537(17) 0.41524(15) 0.0318(6) Uani 1 1 d . .
H54 H 0.6422 0.3780 0.4192 0.038 Uiso 1 1 calc R U
C52 C 0.52685(19) 0.61996(19) 0.37245(15) 0.0362(6) Uani 1 1 d . .
H52 H 0.4706 0.6721 0.3470 0.043 Uiso 1 1 calc R U
C50 C 0.67294(19) 0.56675(16) 0.43769(14) 0.0312(6) Uani 1 1 d . .
H50 H 0.7163 0.5828 0.4576 0.037 Uiso 1 1 calc R U
C51 C 0.5900(2) 0.64227(17) 0.40187(14) 0.0374(6) Uani 1 1 d . .
H51 H 0.5765 0.7098 0.3976 0.045 Uiso 1 1 calc R U
C55 C 0.89687(17) 0.37968(16) 0.39842(13) 0.0283(5) Uani 1 1 d . .
C56 C 0.95297(18) 0.43206(16) 0.39452(15) 0.0325(6) Uani 1 1 d . .
H56 H 0.9527 0.4547 0.4394 0.039 Uiso 1 1 calc R U
C57 C 1.0093(2) 0.4515(2) 0.32542(17) 0.0459(8) Uani 1 1 d . .
H57 H 1.0474 0.4871 0.3232 0.055 Uiso 1 1 calc R U
C60 C 0.8978(2) 0.3467(2) 0.33275(15) 0.0394(6) Uani 1 1 d . .
H60 H 0.8603 0.3106 0.3347 0.047 Uiso 1 1 calc R U
C59 C 0.9541(2) 0.3668(2) 0.26366(17) 0.0554(9) Uani 1 1 d . .
H59 H 0.9547 0.3445 0.2184 0.066 Uiso 1 1 calc R U
C58 C 1.0092(2) 0.4190(2) 0.26088(18) 0.0548(9) Uani 1 1 d . .
H58 H 1.0473 0.4324 0.2136 0.066 Uiso 1 1 calc R U
C61 C 0.80157(17) 0.25586(15) 0.49838(14) 0.0257(5) Uani 1 1 d . .
C62 C 0.87564(19) 0.17101(16) 0.47196(15) 0.0315(6) Uani 1 1 d . .
H62 H 0.9335 0.1730 0.4395 0.038 Uiso 1 1 calc R U
C64 C 0.7813(2) 0.07883(18) 0.53912(17) 0.0420(7) Uani 1 1 d . .
H64 H 0.7744 0.0184 0.5528 0.050 Uiso 1 1 calc R U
C66 C 0.71764(19) 0.25047(17) 0.54560(14) 0.0308(6) Uani 1 1 d . .
H66 H 0.6669 0.3079 0.5644 0.037 Uiso 1 1 calc R U
C63 C 0.8643(2) 0.08264(17) 0.49349(17) 0.0396(7) Uani 1 1 d . .
H63 H 0.9153 0.0244 0.4760 0.047 Uiso 1 1 calc R U
C65 C 0.7071(2) 0.16294(18) 0.56555(16) 0.0387(6) Uani 1 1 d . .
H65 H 0.6490 0.1605 0.5973 0.046 Uiso 1 1 calc R U
C67 C 1.02370(17) 0.27932(16) 0.70153(14) 0.0263(5) Uani 1 1 d . .
C68 C 0.95799(19) 0.29267(17) 0.76992(14) 0.0325(6) Uani 1 1 d . .
H68 H 0.8904 0.3040 0.7693 0.039 Uiso 1 1 calc R U
C69 C 0.9901(2) 0.2896(2) 0.83827(16) 0.0465(7) Uani 1 1 d . .
H69 H 0.9447 0.2986 0.8844 0.056 Uiso 1 1 calc R U
C72 C 1.1215(2) 0.2629(2) 0.70479(16) 0.0417(7) Uani 1 1 d . .
H72 H 1.1679 0.2531 0.6593 0.050 Uiso 1 1 calc R U
C71 C 1.1526(2) 0.2607(2) 0.77399(18) 0.0518(8) Uani 1 1 d . .
H71 H 1.2198 0.2501 0.7751 0.062 Uiso 1 1 calc R U
C70 C 1.0878(2) 0.2736(2) 0.84014(17) 0.0525(8) Uani 1 1 d . .
H70 H 1.1097 0.2716 0.8873 0.063 Uiso 1 1 calc R U
C73 C 0.97931(17) 0.15074(15) 0.65017(13) 0.0244(5) Uani 1 1 d . .
C78 C 1.06994(19) 0.06509(16) 0.65869(15) 0.0338(6) Uani 1 1 d . .
H78 H 1.1319 0.0701 0.6436 0.041 Uiso 1 1 calc R U
C75 C 0.8912(2) 0.04826(18) 0.70528(15) 0.0361(6) Uani 1 1 d . .
H75 H 0.8296 0.0429 0.7224 0.043 Uiso 1 1 calc R U
C76 C 0.9809(2) -0.03567(18) 0.71127(16) 0.0408(7) Uani 1 1 d . .
H76 H 0.9814 -0.0993 0.7307 0.049 Uiso 1 1 calc R U
C74 C 0.88991(18) 0.14155(17) 0.67420(14) 0.0287(5) Uani 1 1 d . .
H74 H 0.8273 0.1993 0.6694 0.034 Uiso 1 1 calc R U
C77 C 1.0705(2) -0.02743(18) 0.68902(16) 0.0420(7) Uani 1 1 d . .
H77 H 1.1327 -0.0854 0.6945 0.050 Uiso 1 1 calc R U
C79 C 1.07653(16) 0.26233(15) 0.53916(13) 0.0219(5) Uani 1 1 d . .
C82 C 1.22048(19) 0.26048(18) 0.41166(15) 0.0343(6) Uani 1 1 d . .
H82 H 1.2694 0.2598 0.3683 0.041 Uiso 1 1 calc R U
C81 C 1.17962(18) 0.19341(17) 0.42705(14) 0.0304(6) Uani 1 1 d . .
H81 H 1.2002 0.1466 0.3940 0.037 Uiso 1 1 calc R U
C80 C 1.10845(17) 0.19399(15) 0.49069(13) 0.0240(5) Uani 1 1 d . .
H80 H 1.0813 0.1469 0.5011 0.029 Uiso 1 1 calc R U
C84 C 1.11772(19) 0.33084(17) 0.52139(14) 0.0311(6) Uani 1 1 d . .
H84 H 1.0954 0.3800 0.5526 0.037 Uiso 1 1 calc R U
C46 C 0.32272(19) 0.70402(18) 1.19144(14) 0.0341(6) Uani 1 1 d . .
H46 H 0.3266 0.6836 1.2463 0.041 Uiso 1 1 calc R U
C83 C 1.1901(2) 0.32833(19) 0.45935(15) 0.0369(6) Uani 1 1 d . .
H83 H 1.2191 0.3738 0.4495 0.044 Uiso 1 1 calc R U

loop_
_atom_site_aniso_label
_atom_site_aniso_U_11
_atom_site_aniso_U_22
_atom_site_aniso_U_33
_atom_site_aniso_U_23
_atom_site_aniso_U_13
_atom_site_aniso_U_12
Rh2 0.01960(9) 0.01583(8) 0.01936(10) -0.00601(7) 0.00107(7) -0.00600(7)
Rh1 0.02267(10) 0.01680(8) 0.01788(9) -0.00648(7) 0.00361(7) -0.01021(7)
P1 0.0247(3) 0.0203(3) 0.0183(3) -0.0064(2) 0.0025(2) -0.0124(2)
P2 0.0210(3) 0.0176(3) 0.0192(3) -0.0051(2) 0.0018(2) -0.0095(2)
P3 0.0229(3) 0.0195(3) 0.0229(3) -0.0077(2) -0.0002(2) -0.0076(2)
P4 0.0212(3) 0.0188(3) 0.0230(3) -0.0055(2) 0.0008(2) -0.0074(2)
O1 0.0235(8) 0.0229(7) 0.0190(8) -0.0084(6) -0.0010(6) -0.0062(7)
O2 0.0215(8) 0.0194(7) 0.0212(8) -0.0051(6) -0.0013(6) -0.0038(6)
N1 0.0198(9) 0.0163(8) 0.0183(9) -0.0030(7) 0.0017(7) -0.0092(7)
N2 0.0262(10) 0.0204(9) 0.0157(9) -0.0060(7) -0.0008(8) -0.0110(8)
C4 0.0235(11) 0.0181(10) 0.0149(11) -0.0039(8) 0.0016(9) -0.0127(9)
C5 0.0194(11) 0.0173(10) 0.0171(11) -0.0028(8) 0.0010(8) -0.0099(9)
C6 0.0223(11) 0.0189(10) 0.0149(11) -0.0023(8) -0.0004(9) -0.0116(9)
C3 0.0271(12) 0.0225(10) 0.0174(11) -0.0057(9) -0.0012(9) -0.0115(10)
C8 0.0258(13) 0.0216(11) 0.0309(14) -0.0050(10) -0.0077(10) -0.0050(10)
C7 0.0209(11) 0.0188(10) 0.0198(11) -0.0033(9) -0.0006(9) -0.0097(9)
C1 0.0199(11) 0.0189(10) 0.0275(13) -0.0028(9) -0.0042(9) -0.0071(9)
C10 0.0421(15) 0.0310(12) 0.0208(12) -0.0082(10) -0.0087(11) -0.0158(12)
C2 0.0304(13) 0.0258(11) 0.0225(12) -0.0001(9) -0.0092(10) -0.0131(10)
C9 0.0404(15) 0.0330(13) 0.0293(14) -0.0023(11) -0.0180(12) -0.0090(12)
C11 0.0188(11) 0.0176(9) 0.0182(11) -0.0049(8) -0.0007(8) -0.0083(9)
C12 0.0237(12) 0.0169(10) 0.0176(11) -0.0006(8) 0.0007(9) -0.0107(9)
C19 0.0332(13) 0.0211(10) 0.0194(12) -0.0059(9) -0.0006(10) -0.0159(10)
C20 0.0299(13) 0.0346(12) 0.0253(13) -0.0097(10) 0.0016(10) -0.0192(11)
C13 0.0263(12) 0.0242(11) 0.0221(12) -0.0001(9) 0.0006(9) -0.0160(10)
C18 0.0374(15) 0.0365(13) 0.0300(14) -0.0065(11) -0.0020(11) -0.0190(12)
C14 0.0333(14) 0.0302(12) 0.0337(14) -0.0076(11) 0.0051(11) -0.0166(11)
C24 0.0315(13) 0.0274(12) 0.0259(13) -0.0058(10) 0.0011(10) -0.0152(11)
C23 0.0350(14) 0.0369(13) 0.0280(14) -0.0062(11) -0.0052(11) -0.0171(12)
C15 0.0299(15) 0.0359(14) 0.0451(17) -0.0029(12) 0.0042(12) -0.0103(12)
C22 0.0497(17) 0.0332(13) 0.0207(13) -0.0032(10) -0.0038(11) -0.0234(12)
C21 0.0402(15) 0.0485(15) 0.0214(13) -0.0109(11) 0.0088(11) -0.0288(13)
C17 0.0375(16) 0.0597(18) 0.0434(17) -0.0001(14) -0.0114(13) -0.0279(15)
C16 0.0269(15) 0.0520(17) 0.0467(18) 0.0045(14) -0.0035(13) -0.0152(14)
C25 0.0269(12) 0.0211(10) 0.0220(12) -0.0069(9) -0.0036(9) -0.0121(10)
C27 0.0529(17) 0.0343(13) 0.0271(14) -0.0159(11) 0.0049(12) -0.0210(13)
C26 0.0441(15) 0.0251(11) 0.0250(13) -0.0089(10) 0.0033(11) -0.0193(11)
C30 0.0454(16) 0.0285(12) 0.0267(13) -0.0101(10) 0.0045(11) -0.0218(12)
C29 0.069(2) 0.0288(13) 0.0321(15) -0.0059(11) -0.0007(13) -0.0300(14)
C28 0.0563(18) 0.0255(12) 0.0329(15) -0.0134(11) -0.0058(13) -0.0180(12)
C31 0.0225(12) 0.0267(11) 0.0216(12) -0.0080(9) 0.0019(9) -0.0092(10)
C36 0.0298(15) 0.0473(16) 0.063(2) 0.0196(15) -0.0031(14) -0.0172(13)
C34 0.0225(14) 0.0479(16) 0.0443(17) -0.0144(13) -0.0060(12) -0.0047(12)
C32 0.0314(15) 0.0312(13) 0.0611(19) 0.0044(13) -0.0102(13) -0.0140(12)
C35 0.0294(16) 0.070(2) 0.058(2) 0.0145(17) -0.0004(14) -0.0241(15)
C33 0.0356(17) 0.0315(14) 0.087(3) 0.0025(15) -0.0222(16) -0.0075(13)
C38 0.0347(14) 0.0236(11) 0.0283(13) -0.0072(10) -0.0024(11) -0.0109(11)
C37 0.0262(12) 0.0228(11) 0.0223(12) -0.0058(9) 0.0034(9) -0.0160(10)
C39 0.0414(16) 0.0229(12) 0.0447(17) -0.0121(11) 0.0016(13) -0.0101(11)
C42 0.0355(15) 0.0323(13) 0.0393(15) -0.0099(11) -0.0063(12) -0.0152(12)
C40 0.060(2) 0.0316(14) 0.0535(19) -0.0237(13) 0.0028(15) -0.0223(14)
C41 0.059(2) 0.0516(17) 0.0517(19) -0.0229(14) -0.0138(15) -0.0287(16)
C43 0.0187(11) 0.0223(10) 0.0209(12) -0.0063(9) 0.0027(9) -0.0080(9)
C44 0.0479(16) 0.0421(14) 0.0242(13) -0.0023(11) 0.0007(11) -0.0322(13)
C45 0.063(2) 0.0603(18) 0.0283(15) -0.0107(13) -0.0020(13) -0.0417(16)
C47 0.0320(14) 0.0288(12) 0.0279(14) -0.0007(10) 0.0040(11) -0.0112(11)
C48 0.0327(14) 0.0281(12) 0.0256(13) -0.0051(10) 0.0009(10) -0.0153(11)
C49 0.0251(12) 0.0231(11) 0.0221(12) -0.0065(9) 0.0009(9) -0.0069(10)
C53 0.0293(14) 0.0442(15) 0.0422(16) 0.0006(13) -0.0089(12) -0.0188(12)
C54 0.0296(14) 0.0282(12) 0.0377(15) -0.0046(11) -0.0059(11) -0.0125(11)
C52 0.0288(14) 0.0359(14) 0.0268(14) -0.0004(11) -0.0022(11) -0.0029(12)
C50 0.0411(15) 0.0264(12) 0.0256(13) -0.0050(10) -0.0082(11) -0.0124(11)
C51 0.0492(17) 0.0233(12) 0.0288(14) -0.0038(10) -0.0073(12) -0.0061(12)
C55 0.0264(13) 0.0281(12) 0.0228(13) -0.0044(10) 0.0003(10) -0.0068(10)
C56 0.0336(14) 0.0242(11) 0.0334(14) -0.0037(10) 0.0008(11) -0.0098(11)
C57 0.0394(16) 0.0378(15) 0.0454(18) 0.0040(13) 0.0060(13) -0.0145(13)
C60 0.0355(15) 0.0498(16) 0.0289(14) -0.0105(12) -0.0006(11) -0.0145(13)
C59 0.0500(19) 0.073(2) 0.0252(15) -0.0139(15) 0.0038(13) -0.0125(17)
C58 0.0453(18) 0.0585(19) 0.0364(18) 0.0033(15) 0.0119(14) -0.0150(16)
C61 0.0290(13) 0.0212(11) 0.0287(13) -0.0057(9) -0.0094(10) -0.0092(10)
C62 0.0297(14) 0.0255(12) 0.0396(15) -0.0132(11) -0.0094(11) -0.0064(11)
C64 0.0466(17) 0.0263(13) 0.0602(19) -0.0040(13) -0.0205(15) -0.0177(13)
C66 0.0321(14) 0.0268(12) 0.0339(14) -0.0070(10) -0.0053(11) -0.0116(11)
C63 0.0394(16) 0.0224(12) 0.0567(18) -0.0152(12) -0.0182(14) -0.0041(11)
C65 0.0428(16) 0.0326(13) 0.0450(17) -0.0029(12) -0.0075(13) -0.0208(13)
C67 0.0248(12) 0.0212(11) 0.0300(13) -0.0064(10) -0.0033(10) -0.0067(10)
C68 0.0267(13) 0.0365(13) 0.0288(14) -0.0022(11) -0.0049(10) -0.0104(11)
C69 0.0417(17) 0.0656(19) 0.0260(15) -0.0103(13) -0.0032(12) -0.0175(15)
C72 0.0294(15) 0.0610(18) 0.0349(15) -0.0197(13) 0.0004(12) -0.0156(13)
C71 0.0338(16) 0.080(2) 0.0504(19) -0.0255(17) -0.0087(14) -0.0230(16)
C70 0.0397(17) 0.078(2) 0.0371(17) -0.0201(15) -0.0103(13) -0.0160(16)
C73 0.0250(12) 0.0199(10) 0.0245(12) -0.0018(9) 0.0003(9) -0.0089(10)
C78 0.0303(14) 0.0250(12) 0.0389(15) -0.0005(11) 0.0027(11) -0.0113(11)
C75 0.0361(15) 0.0381(14) 0.0383(15) 0.0008(12) -0.0027(12) -0.0240(13)
C76 0.0517(18) 0.0267(13) 0.0425(16) 0.0023(12) 0.0005(13) -0.0223(13)
C74 0.0258(13) 0.0282(12) 0.0288(13) -0.0020(10) -0.0022(10) -0.0108(10)
C77 0.0350(15) 0.0250(12) 0.0501(18) 0.0001(12) 0.0012(13) -0.0057(12)
C79 0.0206(11) 0.0208(10) 0.0231(12) -0.0038(9) 0.0000(9) -0.0091(9)
C82 0.0333(14) 0.0419(14) 0.0274(14) -0.0051(11) 0.0069(11) -0.0207(12)
C81 0.0341(14) 0.0293(12) 0.0264(13) -0.0108(10) 0.0036(11) -0.0124(11)
C80 0.0263(12) 0.0213(10) 0.0269(13) -0.0040(9) -0.0021(10) -0.0128(10)
C84 0.0376(14) 0.0287(12) 0.0328(14) -0.0090(11) 0.0007(11) -0.0193(11)
C46 0.0387(15) 0.0416(14) 0.0165(12) -0.0014(11) 0.0016(11) -0.0167(12)
C83 0.0446(16) 0.0415(14) 0.0367(15) -0.0050(12) 0.0007(12) -0.0318(13)

loop_
_atom_type_symbol
_atom_type_description
_atom_type_scat_dispersion_real
_atom_type_scat_dispersion_imag
_atom_type_scat_source
C C 0.0033 0.0016 'International Tables Vol C Tables 4.2.6.8 and 6.1.1.4'
H H 0.0000 0.0000 'International Tables Vol C Tables 4.2.6.8 and 6.1.1.4'
N N 0.0061 0.0033 'International Tables Vol C Tables 4.2.6.8 and 6.1.1.4'
O O 0.0106 0.0060 'International Tables Vol C Tables 4.2.6.8 and 6.1.1.4'
P P 0.1023 0.0942 'International Tables Vol C Tables 4.2.6.8 and 6.1.1.4'
Rh Rh -1.1178 0.9187 'International Tables Vol C Tables 4.2.6.8 and 6.1.1.4'

loop_
_geom_angle_atom_site_label_1
_geom_angle_atom_site_label_2
_geom_angle_atom_site_label_3
_geom_angle
O1 Rh2 O2 62.00(6)
O1 Rh2 P3 99.30(4)
O2 Rh2 P3 161.30(4)
O1 Rh2 P4 164.35(4)
O2 Rh2 P4 102.61(4)
P3 Rh2 P4 96.05(2)
O1 Rh2 C12 30.96(6)
O2 Rh2 C12 31.04(6)
P3 Rh2 C12 130.26(5)
P4 Rh2 C12 133.61(5)
N2 Rh1 N1 81.11(6)
N2 Rh1 P1 96.38(5)
N1 Rh1 P1 97.27(4)
N2 Rh1 P2 93.60(5)
N1 Rh1 P2 91.80(4)
P1 Rh1 P2 167.42(2)
C13 P1 C25 102.73(10)
C13 P1 C19 104.97(10)
C25 P1 C19 101.62(10)
C13 P1 Rh1 115.15(7)
C25 P1 Rh1 116.45(7)
C19 P1 Rh1 114.19(7)
C37 P2 C31 103.22(11)
C37 P2 C43 103.55(10)
C31 P2 C43 103.36(10)
C37 P2 Rh1 110.80(7)
C31 P2 Rh1 117.86(7)
C43 P2 Rh1 116.35(7)
C55 P3 C61 106.51(11)
C55 P3 C49 97.15(10)
C61 P3 C49 102.99(11)
C55 P3 Rh2 122.80(9)
C61 P3 Rh2 113.28(8)
C49 P3 Rh2 111.37(8)
C79 P4 C67 103.86(11)
C79 P4 C73 104.35(10)
C67 P4 C73 97.37(10)
C79 P4 Rh2 118.93(7)
C67 P4 Rh2 111.78(7)
C73 P4 Rh2 117.65(8)
C12 O1 Rh2 90.85(12)
C12 O2 Rh2 90.13(13)
C1 N1 C5 114.67(18)
C1 N1 Rh1 139.40(14)
C5 N1 Rh1 105.93(14)
C10 N2 C6 115.33(18)
C10 N2 Rh1 138.05(15)
C6 N2 Rh1 106.52(13)
C3 C4 C5 115.21(19)
C3 C4 C11 137.3(2)
C5 C4 C11 107.49(18)
N1 C5 C6 123.03(19)
N1 C5 C4 128.1(2)
C6 C5 C4 108.88(18)
N2 C6 C5 123.27(19)
N2 C6 C7 127.9(2)
C5 C6 C7 108.79(18)
C2 C3 C4 117.5(2)
C9 C8 C7 117.7(2)
C8 C7 C6 114.8(2)
C8 C7 C11 137.7(2)
C6 C7 C11 107.56(18)
N1 C1 C2 122.4(2)
N2 C10 C9 121.7(2)
C3 C2 C1 122.1(2)
C8 C9 C10 122.5(2)
C12 C11 C7 127.12(19)
C12 C11 C4 125.6(2)
C7 C11 C4 107.24(18)
O1 C12 O2 117.00(19)
O1 C12 C11 121.46(19)
O2 C12 C11 121.5(2)
O1 C12 Rh2 58.18(10)
O2 C12 Rh2 58.83(10)
C11 C12 Rh2 178.59(15)
C24 C19 C20 118.5(2)
C24 C19 P1 116.93(17)
C20 C19 P1 124.54(19)
C21 C20 C19 120.2(2)
C18 C13 C14 118.9(2)
C18 C13 P1 122.12(18)
C14 C13 P1 118.78(19)
C13 C18 C17 120.0(3)
C15 C14 C13 120.5(3)
C23 C24 C19 120.9(2)
C22 C23 C24 120.2(2)
C14 C15 C16 120.3(3)
C21 C22 C23 119.8(2)
C22 C21 C20 120.5(2)
C16 C17 C18 120.5(3)
C17 C16 C15 119.7(3)
C30 C25 C26 118.3(2)
C30 C25 P1 120.27(17)
C26 C25 P1 121.42(16)
C28 C27 C26 120.0(2)
C25 C26 C27 120.7(2)
C29 C30 C25 121.0(2)
C28 C29 C30 120.2(2)
C29 C28 C27 119.7(2)
C32 C31 C36 117.2(2)
C32 C31 P2 122.02(18)
C36 C31 P2 120.78(18)
C35 C36 C31 121.3(2)
C33 C34 C35 119.1(3)
C31 C32 C33 121.2(2)
C34 C35 C36 120.3(3)
C34 C33 C32 121.0(2)
C39 C38 C37 120.6(2)
C42 C37 C38 118.6(2)
C42 C37 P2 121.08(17)
C38 C37 P2 119.65(18)
C40 C39 C38 120.0(2)
C37 C42 C41 120.3(2)
C39 C40 C41 120.3(2)
C40 C41 C42 120.1(3)
C44 C43 C48 118.5(2)
C44 C43 P2 120.25(17)
C48 C43 P2 121.24(18)
C43 C44 C45 121.1(2)
C46 C45 C44 119.8(3)
C46 C47 C48 120.5(2)
C47 C48 C43 120.1(2)
C54 C49 C50 118.6(2)
C54 C49 P3 124.63(17)
C50 C49 P3 116.62(19)
C52 C53 C54 119.7(3)
C49 C54 C53 120.7(2)
C51 C52 C53 120.2(2)
C51 C50 C49 120.6(2)
C52 C51 C50 120.2(2)
C60 C55 C56 119.3(2)
C60 C55 P3 122.4(2)
C56 C55 P3 117.70(19)
C57 C56 C55 120.7(3)
C58 C57 C56 119.5(3)
C55 C60 C59 119.7(3)
C58 C59 C60 120.1(3)
C57 C58 C59 120.7(3)
C62 C61 C66 118.9(2)
C62 C61 P3 125.20(19)
C66 C61 P3 115.47(17)
C61 C62 C63 119.4(2)
C63 C64 C65 120.0(2)
C65 C66 C61 121.0(2)
C64 C63 C62 121.0(2)
C66 C65 C64 119.7(3)
C72 C67 C68 117.9(2)
C72 C67 P4 125.95(19)
C68 C67 P4 116.00(18)
C69 C68 C67 120.7(2)
C70 C69 C68 120.4(3)
C67 C72 C71 120.7(3)
C70 C71 C72 120.7(3)
C71 C70 C69 119.5(3)
C74 C73 C78 118.5(2)
C74 C73 P4 118.59(16)
C78 C73 P4 122.64(18)
C77 C78 C73 120.6(2)
C76 C75 C74 120.3(2)
C75 C76 C77 119.8(2)
C73 C74 C75 120.5(2)
C76 C77 C78 120.3(2)
C80 C79 C84 117.7(2)
C80 C79 P4 123.12(17)
C84 C79 P4 118.73(17)
C83 C82 C81 119.6(2)
C82 C81 C80 120.3(2)
C79 C80 C81 120.9(2)
C83 C84 C79 121.1(2)
C47 C46 C45 119.9(2)
C82 C83 C84 120.3(2)

loop_
_geom_bond_atom_site_label_1
_geom_bond_atom_site_label_2
_geom_bond_distance
Rh2 O1 2.1224(14)
Rh2 O2 2.1368(15)
Rh2 P3 2.1902(6)
Rh2 P4 2.2027(6)
Rh2 C12 2.497(2)
Rh1 N2 2.1993(17)
Rh1 N1 2.2211(18)
Rh1 P1 2.2723(6)
Rh1 P2 2.3111(6)
P1 C13 1.830(2)
P1 C25 1.834(2)
P1 C19 1.834(2)
P2 C37 1.828(2)
P2 C31 1.833(2)
P2 C43 1.838(2)
P3 C55 1.831(2)
P3 C61 1.832(2)
P3 C49 1.841(2)
P4 C79 1.827(2)
P4 C67 1.835(3)
P4 C73 1.843(2)
O1 C12 1.285(3)
O2 C12 1.288(3)
N1 C1 1.330(3)
N1 C5 1.349(3)
N2 C10 1.332(3)
N2 C6 1.347(3)
C4 C3 1.402(3)
C4 C5 1.415(3)
C4 C11 1.444(3)
C5 C6 1.400(3)
C6 C7 1.422(3)
C3 C2 1.387(3)
C8 C9 1.384(3)
C8 C7 1.404(3)
C7 C11 1.433(3)
C1 C2 1.401(3)
C10 C9 1.403(3)
C11 C12 1.428(3)
C19 C24 1.385(3)
C19 C20 1.392(3)
C20 C21 1.389(3)
C13 C18 1.387(3)
C13 C14 1.395(3)
C18 C17 1.392(4)
C14 C15 1.377(4)
C24 C23 1.383(3)
C23 C22 1.375(3)
C15 C16 1.381(4)
C22 C21 1.372(4)
C17 C16 1.377(4)
C25 C30 1.385(3)
C25 C26 1.386(3)
C27 C28 1.377(3)
C27 C26 1.394(3)
C30 C29 1.382(3)
C29 C28 1.376(3)
C31 C32 1.377(3)
C31 C36 1.384(3)
C36 C35 1.380(4)
C34 C33 1.356(4)
C34 C35 1.369(4)
C32 C33 1.378(4)
C38 C39 1.386(3)
C38 C37 1.396(3)
C37 C42 1.381(3)
C39 C40 1.365(4)
C42 C41 1.396(4)
C40 C41 1.372(4)
C43 C44 1.376(3)
C43 C48 1.397(3)
C44 C45 1.393(4)
C45 C46 1.378(3)
C47 C46 1.367(4)
C47 C48 1.394(3)
C49 C54 1.387(3)
C49 C50 1.401(3)
C53 C52 1.385(4)
C53 C54 1.394(3)
C52 C51 1.375(4)
C50 C51 1.383(3)
C55 C60 1.385(4)
C55 C56 1.396(3)
C56 C57 1.393(3)
C57 C58 1.367(4)
C60 C59 1.395(4)
C59 C58 1.386(5)
C61 C62 1.390(3)
C61 C66 1.392(3)
C62 C63 1.398(3)
C64 C63 1.362(4)
C64 C65 1.383(4)
C66 C65 1.380(3)
C67 C72 1.384(3)
C67 C68 1.397(3)
C68 C69 1.379(4)
C69 C70 1.379(4)
C72 C71 1.390(4)
C71 C70 1.360(4)
C73 C74 1.387(3)
C73 C78 1.392(3)
C78 C77 1.386(3)
C75 C76 1.369(4)
C75 C74 1.394(3)
C76 C77 1.380(4)
C79 C80 1.386(3)
C79 C84 1.398(3)
C82 C83 1.373(4)
C82 C81 1.378(3)
C81 C80 1.390(3)
C84 C83 1.379(3)

loop_
_platon_squeeze_void_nr
_platon_squeeze_void_average_x
_platon_squeeze_void_average_y
_platon_squeeze_void_average_z
_platon_squeeze_void_volume
_platon_squeeze_void_count_electrons
_platon_squeeze_void_content
1 0.000 0.500 0.000 196 44 ' '
2 0.212 0.430 0.725 9 0 ' '
3 0.787 0.570 0.275 10 0 ' '
